data_7063955
loop_
_publ_author_name
'Rizbayeva, Tanzilya'
'Smolobochkin, Andrey'
'Gazizov, Almir'
'Babaeva, Olga'
'Lyubina, Anna'
'Sapunova, Anastasiia'
'Voloshina, Alexandra'
'Gerasimova, Daria'
'Burilov, Alexander'
'Pudovik, Michail'

_publ_section_title
;
 Diastereospecific cyclization of 3-arylidene-1-pyrrolinium salts
 containing an alkyltriarylphosphonium fragment: a path to the synthesis
 of new pyrrolizidine derivatives
;
_journal_issue 34
_journal_name_full 'New Journal of Chemistry'
_journal_page_first 14718
_journal_page_last 14727
_journal_paper_doi 10.1039/D5NJ02552D
_journal_volume 49
_journal_year 2025
_chemical_formula_moiety 'Br, C30 H29 N P S'
_chemical_formula_sum 'C30 H29 Br N P S'
_chemical_formula_weight 546.48
_space_group_crystal_system triclinic
_space_group_IT_number 2
_space_group_name_Hall '-P 1'
_space_group_name_H-M_alt 'P -1'
_atom_sites_solution_hydrogens geom
_atom_sites_solution_primary dual
_audit_creation_date 2025-04-12
_audit_creation_method
;
Olex2 1.3
(compiled 2020.11.12 svn.r5f609507 for OlexSys, GUI svn.r6408)
;
_audit_update_record
;
2025-04-12 deposited with the CCDC.	2025-07-28 downloaded from the CCDC.
;
_cell_angle_alpha 100.359(3)
_cell_angle_beta 100.978(3)
_cell_angle_gamma 94.158(3)
_cell_formula_units_Z 2
_cell_length_a 10.3779(9)
_cell_length_b 10.5708(9)
_cell_length_c 12.0914(10)
_cell_measurement_reflns_used 9573
_cell_measurement_temperature 150.0
_cell_measurement_theta_max 29.98
_cell_measurement_theta_min 2.36
_cell_volume 1273.11(19)
_computing_cell_refinement 'SAINT V8.40B (?, 2016)'
_computing_data_reduction 'SAINT V8.40B (?, 2016)'
_computing_molecular_graphics 'Olex2 1.3 (Dolomanov et al., 2009)'
_computing_publication_material 'Olex2 1.3 (Dolomanov et al., 2009)'
_computing_structure_refinement 'XL  (Sheldrick, 2008)'
_computing_structure_solution 'SHELXT 2018/2 (Sheldrick, 2018)'
_diffrn_ambient_temperature 150.0
_diffrn_measured_fraction_theta_full 0.998
_diffrn_measured_fraction_theta_max 0.998
_diffrn_measurement_device_type 'Bruker APEX-II CCD'
_diffrn_measurement_method '\f and \w scans'
_diffrn_radiation_probe x-ray
_diffrn_radiation_type MoK\a
_diffrn_radiation_wavelength 0.71073
_diffrn_reflns_av_R_equivalents 0.0488
_diffrn_reflns_av_unetI/netI 0.0219
_diffrn_reflns_Laue_measured_fraction_full 0.998
_diffrn_reflns_Laue_measured_fraction_max 0.998
_diffrn_reflns_limit_h_max 13
_diffrn_reflns_limit_h_min -13
_diffrn_reflns_limit_k_max 13
_diffrn_reflns_limit_k_min -13
_diffrn_reflns_limit_l_max 15
_diffrn_reflns_limit_l_min -15
_diffrn_reflns_number 59170
_diffrn_reflns_point_group_measured_fraction_full 0.998
_diffrn_reflns_point_group_measured_fraction_max 0.998
_diffrn_reflns_theta_full 25.242
_diffrn_reflns_theta_max 26.999
_diffrn_reflns_theta_min 2.363
_diffrn_source_current 1.4
_diffrn_source_power 0.07
_diffrn_source_voltage 50.0
_diffrn_standards_number 0
_exptl_absorpt_coefficient_mu 1.779
_exptl_absorpt_correction_T_max 0.7460
_exptl_absorpt_correction_T_min 0.5317
_exptl_absorpt_correction_type multi-scan
_exptl_absorpt_process_details
;
SADABS-2016/2 (Bruker,2016/2) was used for absorption correction.
wR2(int) was 0.1602 before and 0.0639 after correction.
The Ratio of minimum to maximum transmission is 0.7127.
The \l/2 correction factor is Not present.
;
_exptl_crystal_colour yellow
_exptl_crystal_colour_primary yellow
_exptl_crystal_density_diffrn 1.426
_exptl_crystal_description prism
_exptl_crystal_F_000 564
_exptl_crystal_size_max 0.623
_exptl_crystal_size_mid 0.479
_exptl_crystal_size_min 0.222
_refine_diff_density_max 0.586
_refine_diff_density_min -0.235
_refine_diff_density_rms 0.049
_refine_ls_extinction_method none
_refine_ls_goodness_of_fit_ref 1.036
_refine_ls_hydrogen_treatment constr
_refine_ls_matrix_type full
_refine_ls_number_parameters 314
_refine_ls_number_reflns 5561
_refine_ls_number_restraints 0
_refine_ls_restrained_S_all 1.036
_refine_ls_R_factor_all 0.0292
_refine_ls_R_factor_gt 0.0253
_refine_ls_shift/su_max 0.001
_refine_ls_shift/su_mean 0.000
_refine_ls_structure_factor_coef Fsqd
_refine_ls_weighting_details 'w=1/[\s^2^(Fo^2^)+(0.0260P)^2^+0.7640P] where P=(Fo^2^+2Fc^2^)/3'
_refine_ls_weighting_scheme calc
_refine_ls_wR_factor_gt 0.0609
_refine_ls_wR_factor_ref 0.0626
_reflns_Friedel_coverage 0.000
_reflns_number_gt 5093
_reflns_number_total 5561
_reflns_threshold_expression 'I > 2\s(I)'
_cod_data_source_file d5nj02552d2.cif
_cod_data_source_block dp388_0m
_cod_depositor_comments 'Adding full bibliography for 7063950--7063958.cif.'
_cod_database_code 7063955
_shelx_shelxl_version_number 2019/1
_shelx_space_group_comment
;
The symmetry employed for this shelxl refinement is uniquely defined
by the following loop, which should always be used as a source of
symmetry information in preference to the above space-group names.
They are only intended as comments.
;
_shelx_estimated_absorpt_t_max 0.693
_shelx_estimated_absorpt_t_min 0.404
_olex2_refinement_description
;
1. Fixed Uiso
 At 1.2 times of:
  All C(H) groups, All C(H,H) groups
2. Uiso/Uaniso restraints and constraints
Uanis(C11A) = Uanis(C12A) = Uanis(C13B) = Uanis(C12B) = Uanis(C13A) =
Uanis(C11B)
3. Others
 Sof(S14A)=Sof(C11A)=Sof(H11A)=Sof(C12A)=Sof(H12A)=Sof(C13A)=Sof(H13A)=1-FVAR(1)
 Sof(S14B)=Sof(C11B)=Sof(H11B)=Sof(C12B)=Sof(H12B)=Sof(C13B)=Sof(H13B)=FVAR(1)
4.a Ternary CH refined with riding coordinates:
 C4(H4), C5(H5)
4.b Secondary CH2 refined with riding coordinates:
 C2(H2A,H2B), C3(H3A,H3B), C7(H7A,H7B), C8(H8A,H8B)
4.c Aromatic/amide H refined with riding coordinates:
 C9(H9), C17(H17), C18(H18), C19(H19), C20(H20), C21(H21), C23(H23), C24(H24),
 C25(H25), C26(H26), C27(H27), C29(H29), C30(H30), C31(H31), C32(H32), C33(H33),
  C11B(H11B), C12B(H12B), C13B(H13B), C11A(H11A), C12A(H12A), C13A(H13A)
;
_olex2_submission_special_instructions 'No special instructions were received'

loop_
_space_group_symop_operation_xyz
'x, y, z'
'-x, -y, -z'

loop_
_atom_site_label
_atom_site_type_symbol
_atom_site_fract_x
_atom_site_fract_y
_atom_site_fract_z
_atom_site_U_iso_or_equiv
_atom_site_adp_type
_atom_site_occupancy
_atom_site_site_symmetry_order
_atom_site_calc_flag
_atom_site_refinement_flags_posn
_atom_site_refinement_flags_adp
_atom_site_refinement_flags_occupancy
_atom_site_disorder_assembly
_atom_site_disorder_group
Br1 Br 0.10660(2) 0.33478(2) 0.75048(2) 0.02684(6) Uani 1 1 d . . . . .
P1 P 0.34439(4) 0.72099(4) 0.77314(3) 0.01589(8) Uani 1 1 d . . . . .
N1 N 0.32368(14) 0.68895(13) 0.48840(11) 0.0227(3) Uani 1 1 d . . . . .
C2 C 0.19929(18) 0.74587(17) 0.49683(15) 0.0287(4) Uani 1 1 d . . . . .
H2A H 0.138219 0.727559 0.420824 0.034 Uiso 1 1 calc R U . . .
H2B H 0.217096 0.840829 0.523620 0.034 Uiso 1 1 calc R U . . .
C3 C 0.13832(16) 0.68422(16) 0.58308(14) 0.0248(3) Uani 1 1 d . . . . .
H3A H 0.060909 0.621339 0.543076 0.030 Uiso 1 1 calc R U . . .
H3B H 0.110068 0.751143 0.639207 0.030 Uiso 1 1 calc R U . . .
C4 C 0.24924(14) 0.61561(14) 0.64359(13) 0.0174(3) Uani 1 1 d . . . . .
H4 H 0.210745 0.534793 0.662745 0.021 Uiso 1 1 calc R U . . .
C5 C 0.33082(15) 0.58126(14) 0.55091(13) 0.0184(3) Uani 1 1 d . . . . .
H5 H 0.424447 0.574349 0.586987 0.022 Uiso 1 1 calc R U . . .
C6 C 0.27253(15) 0.45862(15) 0.46098(13) 0.0189(3) Uani 1 1 d . . . . .
C7 C 0.25747(18) 0.49449(16) 0.34438(14) 0.0263(4) Uani 1 1 d . . . . .
H7A H 0.163359 0.496077 0.309504 0.032 Uiso 1 1 calc R U . . .
H7B H 0.296841 0.433228 0.291775 0.032 Uiso 1 1 calc R U . . .
C8 C 0.33320(19) 0.63025(17) 0.37121(14) 0.0292(4) Uani 1 1 d . . . . .
H8A H 0.426756 0.624712 0.366036 0.035 Uiso 1 1 calc R U . . .
H8B H 0.293569 0.682541 0.316087 0.035 Uiso 1 1 calc R U . . .
C9 C 0.23933(15) 0.34460(15) 0.48610(13) 0.0202(3) Uani 1 1 d . . . . .
H9 H 0.258912 0.339568 0.565099 0.024 Uiso 1 1 calc R U . . .
C10 C 0.17639(15) 0.22676(15) 0.40609(14) 0.0209(3) Uani 1 1 d . . . . .
C16 C 0.48307(15) 0.64637(16) 0.83448(13) 0.0195(3) Uani 1 1 d . . . . .
C17 C 0.47124(17) 0.51261(16) 0.82622(14) 0.0233(3) Uani 1 1 d . . . . .
H17 H 0.394344 0.460401 0.780905 0.028 Uiso 1 1 calc R U . . .
C18 C 0.57267(19) 0.45667(18) 0.88472(15) 0.0303(4) Uani 1 1 d . . . . .
H18 H 0.566430 0.365383 0.877919 0.036 Uiso 1 1 calc R U . . .
C19 C 0.68270(19) 0.5328(2) 0.95281(15) 0.0342(4) Uani 1 1 d . . . . .
H19 H 0.751380 0.493584 0.993316 0.041 Uiso 1 1 calc R U . . .
C20 C 0.69402(17) 0.6655(2) 0.96271(15) 0.0318(4) Uani 1 1 d . . . . .
H20 H 0.769810 0.717228 1.010514 0.038 Uiso 1 1 calc R U . . .
C21 C 0.59506(16) 0.72321(17) 0.90304(14) 0.0253(3) Uani 1 1 d . . . . .
H21 H 0.603194 0.814354 0.908650 0.030 Uiso 1 1 calc R U . . .
C22 C 0.24510(15) 0.74660(15) 0.88003(13) 0.0200(3) Uani 1 1 d . . . . .
C23 C 0.12651(16) 0.67067(16) 0.86738(15) 0.0241(3) Uani 1 1 d . . . . .
H23 H 0.090431 0.611524 0.797381 0.029 Uiso 1 1 calc R U . . .
C24 C 0.06079(18) 0.68208(18) 0.95856(17) 0.0316(4) Uani 1 1 d . . . . .
H24 H -0.019779 0.629370 0.950897 0.038 Uiso 1 1 calc R U . . .
C25 C 0.1115(2) 0.7688(2) 1.05925(16) 0.0374(4) Uani 1 1 d . . . . .
H25 H 0.065573 0.776290 1.120610 0.045 Uiso 1 1 calc R U . . .
C26 C 0.2292(2) 0.8452(2) 1.07154(16) 0.0397(5) Uani 1 1 d . . . . .
H26 H 0.263801 0.905554 1.141115 0.048 Uiso 1 1 calc R U . . .
C27 C 0.29669(18) 0.83378(19) 0.98255(15) 0.0313(4) Uani 1 1 d . . . . .
H27 H 0.378198 0.885442 0.991435 0.038 Uiso 1 1 calc R U . . .
C28 C 0.39958(15) 0.87365(15) 0.74373(13) 0.0200(3) Uani 1 1 d . . . . .
C29 C 0.32684(17) 0.97824(16) 0.76166(15) 0.0276(4) Uani 1 1 d . . . . .
H29 H 0.254780 0.972733 0.799292 0.033 Uiso 1 1 calc R U . . .
C30 C 0.3600(2) 1.09066(18) 0.72431(19) 0.0394(5) Uani 1 1 d . . . . .
H30 H 0.311280 1.162738 0.736766 0.047 Uiso 1 1 calc R U . . .
C31 C 0.4641(2) 1.0969(2) 0.66904(19) 0.0431(5) Uani 1 1 d . . . . .
H31 H 0.485336 1.173111 0.641827 0.052 Uiso 1 1 calc R U . . .
C32 C 0.53826(19) 0.9943(2) 0.65250(16) 0.0360(4) Uani 1 1 d . . . . .
H32 H 0.611030 1.001080 0.615883 0.043 Uiso 1 1 calc R U . . .
C33 C 0.50645(16) 0.88175(17) 0.68928(14) 0.0250(3) Uani 1 1 d . . . . .
H33 H 0.556657 0.810672 0.677674 0.030 Uiso 1 1 calc R U . . .
S14B S 0.12314(16) 0.09700(12) 0.45615(18) 0.0266(3) Uani 0.591(2) 1 d . . P A 1
C11B C 0.1413(9) 0.2038(10) 0.2862(6) 0.0253(6) Uani 0.591(2) 1 d . . P A 1
H11B H 0.161855 0.264893 0.241557 0.030 Uiso 0.591(2) 1 calc R U P A 1
C12B C 0.0712(5) 0.0783(4) 0.2377(7) 0.0253(6) Uani 0.591(2) 1 d . . P A 1
H12B H 0.039329 0.046761 0.157698 0.030 Uiso 0.591(2) 1 calc R U P A 1
C13B C 0.0559(5) 0.0099(6) 0.3198(3) 0.0253(6) Uani 0.591(2) 1 d . . P A 1
H13B H 0.013098 -0.075834 0.304167 0.030 Uiso 0.591(2) 1 calc R U P A 1
S14A S 0.1391(3) 0.2033(4) 0.26317(16) 0.0241(5) Uani 0.409(2) 1 d . . P A 2
C11A C 0.1320(11) 0.1175(9) 0.4454(11) 0.0253(6) Uani 0.409(2) 1 d . . P A 2
H11A H 0.144987 0.112062 0.524261 0.030 Uiso 0.409(2) 1 calc R U P A 2
C12A C 0.0647(7) 0.0148(9) 0.3528(5) 0.0253(6) Uani 0.409(2) 1 d . . P A 2
H12A H 0.027409 -0.066386 0.362249 0.030 Uiso 0.409(2) 1 calc R U P A 2
C13A C 0.0621(7) 0.0506(5) 0.2502(11) 0.0253(6) Uani 0.409(2) 1 d . . P A 2
H13A H 0.021708 -0.003390 0.178417 0.030 Uiso 0.409(2) 1 calc R U P A 2

loop_
_atom_site_aniso_label
_atom_site_aniso_U_11
_atom_site_aniso_U_22
_atom_site_aniso_U_33
_atom_site_aniso_U_23
_atom_site_aniso_U_13
_atom_site_aniso_U_12
Br1 0.03198(10) 0.02379(9) 0.02385(9) 0.00354(6) 0.00749(7) -0.00455(6)
P1 0.01622(18) 0.01639(18) 0.01511(18) 0.00170(14) 0.00472(14) 0.00186(14)
N1 0.0309(7) 0.0190(7) 0.0184(6) 0.0045(5) 0.0066(5) -0.0009(5)
C2 0.0365(10) 0.0268(9) 0.0221(8) 0.0060(7) 0.0011(7) 0.0089(7)
C3 0.0199(8) 0.0266(8) 0.0252(8) 0.0009(7) 0.0009(6) 0.0047(6)
C4 0.0178(7) 0.0167(7) 0.0167(7) 0.0007(5) 0.0042(6) -0.0005(6)
C5 0.0205(7) 0.0174(7) 0.0176(7) 0.0028(6) 0.0057(6) 0.0003(6)
C6 0.0192(7) 0.0204(8) 0.0169(7) 0.0002(6) 0.0068(6) 0.0016(6)
C7 0.0394(10) 0.0227(8) 0.0165(7) 0.0017(6) 0.0099(7) -0.0044(7)
C8 0.0428(10) 0.0250(9) 0.0205(8) 0.0038(7) 0.0125(7) -0.0052(7)
C9 0.0231(8) 0.0204(8) 0.0172(7) 0.0022(6) 0.0055(6) 0.0022(6)
C10 0.0197(7) 0.0194(8) 0.0241(8) 0.0024(6) 0.0075(6) 0.0027(6)
C16 0.0191(7) 0.0260(8) 0.0165(7) 0.0060(6) 0.0084(6) 0.0064(6)
C17 0.0276(8) 0.0259(8) 0.0204(7) 0.0067(6) 0.0112(6) 0.0067(6)
C18 0.0389(10) 0.0347(10) 0.0271(9) 0.0157(7) 0.0174(8) 0.0170(8)
C19 0.0317(10) 0.0560(12) 0.0255(9) 0.0215(8) 0.0124(7) 0.0232(9)
C20 0.0219(8) 0.0520(12) 0.0222(8) 0.0085(8) 0.0038(7) 0.0068(8)
C21 0.0228(8) 0.0313(9) 0.0211(8) 0.0036(7) 0.0043(6) 0.0041(7)
C22 0.0207(7) 0.0227(8) 0.0190(7) 0.0049(6) 0.0080(6) 0.0065(6)
C23 0.0254(8) 0.0216(8) 0.0279(8) 0.0049(6) 0.0110(7) 0.0054(6)
C24 0.0309(9) 0.0325(10) 0.0404(10) 0.0135(8) 0.0215(8) 0.0091(7)
C25 0.0425(11) 0.0502(12) 0.0302(9) 0.0138(9) 0.0235(8) 0.0186(9)
C26 0.0412(11) 0.0542(13) 0.0216(9) -0.0045(8) 0.0111(8) 0.0099(9)
C27 0.0271(9) 0.0402(10) 0.0238(8) -0.0036(7) 0.0084(7) 0.0010(7)
C28 0.0203(7) 0.0182(7) 0.0196(7) 0.0029(6) 0.0015(6) -0.0018(6)
C29 0.0251(8) 0.0220(8) 0.0333(9) 0.0032(7) 0.0024(7) 0.0024(6)
C30 0.0417(11) 0.0202(9) 0.0511(12) 0.0089(8) -0.0039(9) 0.0016(8)
C31 0.0464(12) 0.0289(10) 0.0499(12) 0.0182(9) -0.0039(10) -0.0128(9)
C32 0.0329(10) 0.0409(11) 0.0321(10) 0.0129(8) 0.0029(8) -0.0132(8)
C33 0.0223(8) 0.0280(9) 0.0232(8) 0.0041(7) 0.0039(6) -0.0028(6)
S14B 0.0361(5) 0.0160(6) 0.0282(6) 0.0072(4) 0.0070(3) -0.0027(4)
C11B 0.0305(7) 0.0192(9) 0.0248(16) 0.0010(14) 0.0065(8) 0.0001(7)
C12B 0.0305(7) 0.0192(9) 0.0248(16) 0.0010(14) 0.0065(8) 0.0001(7)
C13B 0.0305(7) 0.0192(9) 0.0248(16) 0.0010(14) 0.0065(8) 0.0001(7)
S14A 0.0246(6) 0.0267(6) 0.0186(9) -0.0014(8) 0.0057(7) -0.0004(4)
C11A 0.0305(7) 0.0192(9) 0.0248(16) 0.0010(14) 0.0065(8) 0.0001(7)
C12A 0.0305(7) 0.0192(9) 0.0248(16) 0.0010(14) 0.0065(8) 0.0001(7)
C13A 0.0305(7) 0.0192(9) 0.0248(16) 0.0010(14) 0.0065(8) 0.0001(7)

loop_
_atom_type_symbol
_atom_type_description
_atom_type_scat_dispersion_real
_atom_type_scat_dispersion_imag
_atom_type_scat_source
C C 0.0033 0.0016 'International Tables Vol C Tables 4.2.6.8 and 6.1.1.4'
H H 0.0000 0.0000 'International Tables Vol C Tables 4.2.6.8 and 6.1.1.4'
Br Br -0.2901 2.4595 'International Tables Vol C Tables 4.2.6.8 and 6.1.1.4'
N N 0.0061 0.0033 'International Tables Vol C Tables 4.2.6.8 and 6.1.1.4'
P P 0.1023 0.0942 'International Tables Vol C Tables 4.2.6.8 and 6.1.1.4'
S S 0.1246 0.1234 'International Tables Vol C Tables 4.2.6.8 and 6.1.1.4'

loop_
_exptl_crystal_face_index_h
_exptl_crystal_face_index_k
_exptl_crystal_face_index_l
_exptl_crystal_face_perp_dist
-1.00 0.00 -1.00 0.2220
-1.00 -1.00 0.00 0.1590
-1.00 -1.00 -1.00 0.1760
-1.00 1.00 0.00 0.1970
0.00 -1.00 0.00 0.1110
0.00 1.00 0.00 0.0690
0.00 -1.00 -1.00 0.1380
0.00 1.00 1.00 0.1650
0.00 0.00 -1.00 0.1950
0.00 0.00 1.00 0.2730
1.00 1.00 0.00 0.0610
1.00 1.00 1.00 0.1180
1.00 -1.00 0.00 0.1110

loop_
_geom_angle_atom_site_label_1
_geom_angle_atom_site_label_2
_geom_angle_atom_site_label_3
_geom_angle
_geom_angle_site_symmetry_1
_geom_angle_site_symmetry_3
_geom_angle_publ_flag
C16 P1 C4 110.69(7) . . ?
C16 P1 C22 105.98(7) . . ?
C22 P1 C4 109.75(7) . . ?
C28 P1 C4 110.85(7) . . ?
C28 P1 C16 109.98(7) . . ?
C28 P1 C22 109.46(7) . . ?
C5 N1 C2 108.48(12) . . ?
C8 N1 C2 114.38(14) . . ?
C8 N1 C5 104.63(12) . . ?
N1 C2 H2A 110.3 . . ?
N1 C2 H2B 110.3 . . ?
N1 C2 C3 107.11(13) . . ?
H2A C2 H2B 108.5 . . ?
C3 C2 H2A 110.3 . . ?
C3 C2 H2B 110.3 . . ?
C2 C3 H3A 110.8 . . ?
C2 C3 H3B 110.8 . . ?
C2 C3 C4 104.95(13) . . ?
H3A C3 H3B 108.8 . . ?
C4 C3 H3A 110.8 . . ?
C4 C3 H3B 110.8 . . ?
P1 C4 H4 110.0 . . ?
C3 C4 P1 111.17(10) . . ?
C3 C4 H4 110.0 . . ?
C5 C4 P1 112.80(10) . . ?
C5 C4 C3 102.73(12) . . ?
C5 C4 H4 110.0 . . ?
N1 C5 C4 104.96(12) . . ?
N1 C5 H5 110.6 . . ?
N1 C5 C6 105.95(12) . . ?
C4 C5 H5 110.6 . . ?
C6 C5 C4 113.85(12) . . ?
C6 C5 H5 110.6 . . ?
C7 C6 C5 107.31(13) . . ?
C9 C6 C5 124.35(14) . . ?
C9 C6 C7 128.31(14) . . ?
C6 C7 H7A 111.2 . . ?
C6 C7 H7B 111.2 . . ?
C6 C7 C8 103.01(13) . . ?
H7A C7 H7B 109.1 . . ?
C8 C7 H7A 111.2 . . ?
C8 C7 H7B 111.2 . . ?
N1 C8 C7 106.53(13) . . ?
N1 C8 H8A 110.4 . . ?
N1 C8 H8B 110.4 . . ?
C7 C8 H8A 110.4 . . ?
C7 C8 H8B 110.4 . . ?
H8A C8 H8B 108.6 . . ?
C6 C9 H9 116.3 . . ?
C6 C9 C10 127.34(15) . . ?
C10 C9 H9 116.3 . . ?
C9 C10 S14B 120.15(14) . . ?
C9 C10 S14A 127.29(18) . . ?
C11B C10 C9 129.1(5) . . ?
C11B C10 S14B 110.6(5) . . ?
C11A C10 C9 121.3(5) . . ?
C11A C10 S14A 111.3(5) . . ?
C17 C16 P1 119.34(12) . . ?
C17 C16 C21 120.23(15) . . ?
C21 C16 P1 119.85(13) . . ?
C16 C17 H17 120.3 . . ?
C18 C17 C16 119.32(16) . . ?
C18 C17 H17 120.3 . . ?
C17 C18 H18 119.8 . . ?
C19 C18 C17 120.30(17) . . ?
C19 C18 H18 119.8 . . ?
C18 C19 H19 119.7 . . ?
C18 C19 C20 120.61(16) . . ?
C20 C19 H19 119.7 . . ?
C19 C20 H20 120.0 . . ?
C19 C20 C21 120.04(17) . . ?
C21 C20 H20 120.0 . . ?
C16 C21 H21 120.3 . . ?
C20 C21 C16 119.47(17) . . ?
C20 C21 H21 120.3 . . ?
C23 C22 P1 121.03(12) . . ?
C23 C22 C27 119.98(15) . . ?
C27 C22 P1 118.55(12) . . ?
C22 C23 H23 120.4 . . ?
C22 C23 C24 119.27(16) . . ?
C24 C23 H23 120.4 . . ?
C23 C24 H24 119.7 . . ?
C25 C24 C23 120.60(17) . . ?
C25 C24 H24 119.7 . . ?
C24 C25 H25 119.9 . . ?
C24 C25 C26 120.12(17) . . ?
C26 C25 H25 119.9 . . ?
C25 C26 H26 120.0 . . ?
C25 C26 C27 120.05(18) . . ?
C27 C26 H26 120.0 . . ?
C22 C27 H27 120.0 . . ?
C26 C27 C22 119.98(17) . . ?
C26 C27 H27 120.0 . . ?
C29 C28 P1 120.10(13) . . ?
C29 C28 C33 120.32(15) . . ?
C33 C28 P1 119.09(13) . . ?
C28 C29 H29 120.1 . . ?
C30 C29 C28 119.73(17) . . ?
C30 C29 H29 120.1 . . ?
C29 C30 H30 120.2 . . ?
C31 C30 C29 119.51(19) . . ?
C31 C30 H30 120.2 . . ?
C30 C31 H31 119.4 . . ?
C30 C31 C32 121.15(18) . . ?
C32 C31 H31 119.4 . . ?
C31 C32 H32 120.0 . . ?
C31 C32 C33 119.97(18) . . ?
C33 C32 H32 120.0 . . ?
C28 C33 H33 120.3 . . ?
C32 C33 C28 119.30(17) . . ?
C32 C33 H33 120.3 . . ?
C10 S14B C13B 92.8(3) . . ?
C10 C11B H11B 123.6 . . ?
C10 C11B C12B 112.8(10) . . ?
C12B C11B H11B 123.6 . . ?
C11B C12B H12B 124.1 . . ?
C13B C12B C11B 111.8(9) . . ?
C13B C12B H12B 124.1 . . ?
S14B C13B H13B 124.0 . . ?
C12B C13B S14B 112.0(6) . . ?
C12B C13B H13B 124.0 . . ?
C10 S14A C13A 92.8(6) . . ?
C10 C11A H11A 123.8 . . ?
C10 C11A C12A 112.5(11) . . ?
C12A C11A H11A 123.8 . . ?
C11A C12A H12A 124.9 . . ?
C13A C12A C11A 110.3(12) . . ?
C13A C12A H12A 124.9 . . ?
S14A C13A H13A 123.4 . . ?
C12A C13A S14A 113.1(10) . . ?
C12A C13A H13A 123.4 . . ?

loop_
_geom_bond_atom_site_label_1
_geom_bond_atom_site_label_2
_geom_bond_distance
_geom_bond_site_symmetry_2
_geom_bond_publ_flag
P1 C4 1.8148(15) . ?
P1 C16 1.7922(16) . ?
P1 C22 1.7965(15) . ?
P1 C28 1.7912(16) . ?
N1 C2 1.476(2) . ?
N1 C5 1.474(2) . ?
N1 C8 1.466(2) . ?
C2 H2A 0.9900 . ?
C2 H2B 0.9900 . ?
C2 C3 1.533(2) . ?
C3 H3A 0.9900 . ?
C3 H3B 0.9900 . ?
C3 C4 1.542(2) . ?
C4 H4 1.0000 . ?
C4 C5 1.538(2) . ?
C5 H5 1.0000 . ?
C5 C6 1.536(2) . ?
C6 C7 1.508(2) . ?
C6 C9 1.332(2) . ?
C7 H7A 0.9900 . ?
C7 H7B 0.9900 . ?
C7 C8 1.534(2) . ?
C8 H8A 0.9900 . ?
C8 H8B 0.9900 . ?
C9 H9 0.9500 . ?
C9 C10 1.457(2) . ?
C10 S14B 1.6939(18) . ?
C10 C11B 1.398(7) . ?
C10 S14A 1.666(3) . ?
C10 C11A 1.405(9) . ?
C16 C17 1.394(2) . ?
C16 C21 1.397(2) . ?
C17 H17 0.9500 . ?
C17 C18 1.384(2) . ?
C18 H18 0.9500 . ?
C18 C19 1.378(3) . ?
C19 H19 0.9500 . ?
C19 C20 1.381(3) . ?
C20 H20 0.9500 . ?
C20 C21 1.384(2) . ?
C21 H21 0.9500 . ?
C22 C23 1.387(2) . ?
C22 C27 1.392(2) . ?
C23 H23 0.9500 . ?
C23 C24 1.395(2) . ?
C24 H24 0.9500 . ?
C24 C25 1.372(3) . ?
C25 H25 0.9500 . ?
C25 C26 1.383(3) . ?
C26 H26 0.9500 . ?
C26 C27 1.384(3) . ?
C27 H27 0.9500 . ?
C28 C29 1.392(2) . ?
C28 C33 1.398(2) . ?
C29 H29 0.9500 . ?
C29 C30 1.388(3) . ?
C30 H30 0.9500 . ?
C30 C31 1.378(3) . ?
C31 H31 0.9500 . ?
C31 C32 1.382(3) . ?
C32 H32 0.9500 . ?
C32 C33 1.382(2) . ?
C33 H33 0.9500 . ?
S14B C13B 1.725(4) . ?
C11B H11B 0.9500 . ?
C11B C12B 1.432(9) . ?
C12B H12B 0.9500 . ?
C12B C13B 1.354(5) . ?
C13B H13B 0.9500 . ?
S14A C13A 1.716(6) . ?
C11A H11A 0.9500 . ?
C11A C12A 1.441(11) . ?
C12A H12A 0.9500 . ?
C12A C13A 1.357(7) . ?
C13A H13A 0.9500 . ?

loop_
_geom_torsion_atom_site_label_1
_geom_torsion_atom_site_label_2
_geom_torsion_atom_site_label_3
_geom_torsion_atom_site_label_4
_geom_torsion
_geom_torsion_site_symmetry_1
_geom_torsion_site_symmetry_2
_geom_torsion_site_symmetry_3
_geom_torsion_site_symmetry_4
_geom_torsion_publ_flag
P1 C4 C5 N1 -85.23(13) . . . . ?
P1 C4 C5 C6 159.35(11) . . . . ?
P1 C16 C17 C18 -172.61(12) . . . . ?
P1 C16 C21 C20 171.21(13) . . . . ?
P1 C22 C23 C24 171.74(13) . . . . ?
P1 C22 C27 C26 -172.86(16) . . . . ?
P1 C28 C29 C30 -171.32(14) . . . . ?
P1 C28 C33 C32 171.37(13) . . . . ?
N1 C2 C3 C4 13.14(17) . . . . ?
N1 C5 C6 C7 10.90(16) . . . . ?
N1 C5 C6 C9 -167.30(15) . . . . ?
C2 N1 C5 C4 -27.41(16) . . . . ?
C2 N1 C5 C6 93.37(14) . . . . ?
C2 N1 C8 C7 -81.84(18) . . . . ?
C2 C3 C4 P1 92.03(13) . . . . ?
C2 C3 C4 C5 -28.86(15) . . . . ?
C3 C4 C5 N1 34.54(14) . . . . ?
C3 C4 C5 C6 -80.88(15) . . . . ?
C4 P1 C16 C17 -34.23(14) . . . . ?
C4 P1 C16 C21 154.43(12) . . . . ?
C4 P1 C22 C23 12.98(16) . . . . ?
C4 P1 C22 C27 -174.63(14) . . . . ?
C4 P1 C28 C29 95.23(14) . . . . ?
C4 P1 C28 C33 -76.75(14) . . . . ?
C4 C5 C6 C7 125.73(14) . . . . ?
C4 C5 C6 C9 -52.5(2) . . . . ?
C5 N1 C2 C3 8.84(17) . . . . ?
C5 N1 C8 C7 36.72(18) . . . . ?
C5 C6 C7 C8 10.72(17) . . . . ?
C5 C6 C9 C10 175.94(15) . . . . ?
C6 C7 C8 N1 -29.17(19) . . . . ?
C6 C9 C10 S14B -171.67(15) . . . . ?
C6 C9 C10 C11B 2.9(5) . . . . ?
C6 C9 C10 S14A 4.1(3) . . . . ?
C6 C9 C10 C11A -172.0(5) . . . . ?
C7 C6 C9 C10 -1.9(3) . . . . ?
C8 N1 C2 C3 125.19(14) . . . . ?
C8 N1 C5 C4 -149.90(13) . . . . ?
C8 N1 C5 C6 -29.12(16) . . . . ?
C9 C6 C7 C8 -171.18(17) . . . . ?
C9 C10 S14B C13B 176.2(2) . . . . ?
C9 C10 C11B C12B -175.2(4) . . . . ?
C9 C10 S14A C13A -175.7(3) . . . . ?
C9 C10 C11A C12A 176.0(5) . . . . ?
C10 S14B C13B C12B -1.0(3) . . . . ?
C10 C11B C12B C13B -0.5(8) . . . . ?
C10 S14A C13A C12A -0.7(5) . . . . ?
C10 C11A C12A C13A 0.3(10) . . . . ?
C16 P1 C4 C3 -174.04(10) . . . . ?
C16 P1 C4 C5 -59.27(12) . . . . ?
C16 P1 C22 C23 -106.58(14) . . . . ?
C16 P1 C22 C27 65.81(15) . . . . ?
C16 P1 C28 C29 -142.02(13) . . . . ?
C16 P1 C28 C33 45.99(15) . . . . ?
C16 C17 C18 C19 1.7(2) . . . . ?
C17 C16 C21 C20 0.0(2) . . . . ?
C17 C18 C19 C20 -0.7(3) . . . . ?
C18 C19 C20 C21 -0.7(3) . . . . ?
C19 C20 C21 C16 1.0(3) . . . . ?
C21 C16 C17 C18 -1.3(2) . . . . ?
C22 P1 C4 C3 69.32(12) . . . . ?
C22 P1 C4 C5 -175.91(10) . . . . ?
C22 P1 C16 C17 84.71(13) . . . . ?
C22 P1 C16 C21 -86.63(14) . . . . ?
C22 P1 C28 C29 -25.97(15) . . . . ?
C22 P1 C28 C33 162.05(12) . . . . ?
C22 C23 C24 C25 1.0(3) . . . . ?
C23 C22 C27 C26 -0.4(3) . . . . ?
C23 C24 C25 C26 -0.5(3) . . . . ?
C24 C25 C26 C27 -0.4(3) . . . . ?
C25 C26 C27 C22 0.9(3) . . . . ?
C27 C22 C23 C24 -0.5(3) . . . . ?
C28 P1 C4 C3 -51.71(13) . . . . ?
C28 P1 C4 C5 63.06(13) . . . . ?
C28 P1 C16 C17 -157.06(12) . . . . ?
C28 P1 C16 C21 31.59(15) . . . . ?
C28 P1 C22 C23 134.85(13) . . . . ?
C28 P1 C22 C27 -52.76(16) . . . . ?
C28 C29 C30 C31 0.5(3) . . . . ?
C29 C28 C33 C32 -0.6(2) . . . . ?
C29 C30 C31 C32 -1.6(3) . . . . ?
C30 C31 C32 C33 1.5(3) . . . . ?
C31 C32 C33 C28 -0.4(3) . . . . ?
C33 C28 C29 C30 0.6(3) . . . . ?
S14B C10 C11B C12B -0.3(8) . . . . ?
C11B C10 S14B C13B 0.7(5) . . . . ?
C11B C12B C13B S14B 1.0(6) . . . . ?
S14A C10 C11A C12A -0.8(10) . . . . ?
C11A C10 S14A C13A 0.8(6) . . . . ?
C11A C12A C13A S14A 0.3(7) . . . . ?
